data_7226753
loop_
_publ_author_name
'Mahapatra, Ajit Kumar'
'Ali, Syed Samim'
'Maiti, Kalipada'
'Mondal, Sanchita'
'Maji, Rajkishor'
'Manna, Srimanta'
'Manna, Saikat Kumar'
'Uddin, Md. Raihan'
'Mandal, Sukhendu'

_publ_section_title
;
 Highly Sensitive Ratiometric Fluorescence Probes for Nitric Oxide Based
 on Dihydropyridine and Potentially Useful in Bioimaging
;
_journal_name_full 'RSC Adv.'
_journal_paper_doi 10.1039/C6RA23139J
_journal_year 2016
_chemical_formula_sum 'C29 H22 N O4'
_chemical_formula_weight 448.48
_chemical_name_systematic
;
 ?
;
_space_group_IT_number 4
_symmetry_cell_setting monoclinic
_symmetry_space_group_name_Hall 'P 2yb'
_symmetry_space_group_name_H-M 'P 1 21 1'
_atom_sites_solution_hydrogens geom
_atom_sites_solution_primary direct
_atom_sites_solution_secondary difmap
_audit_creation_method SHELXL-97
_audit_update_record
;
2016-08-16 deposited with the CCDC.
2016-10-07 downloaded from the CCDC.
;
_cell_angle_alpha 90.000(5)
_cell_angle_beta 90.853(5)
_cell_angle_gamma 90.000(5)
_cell_formula_units_Z 2
_cell_length_a 8.690(5)
_cell_length_b 9.930(5)
_cell_length_c 13.591(5)
_cell_measurement_reflns_used 4735
_cell_measurement_temperature 293(2)
_cell_measurement_theta_max 28.3
_cell_measurement_theta_min 2.3
_cell_volume 1172.7(10)
_computing_cell_refinement 'SMART APEX II'
_computing_data_collection 'SMART APEX II (BRUKER,2010)'
_computing_data_reduction 'SAINT (BRUKER,2000)'
_computing_molecular_graphics 'Ortep-3v2 for windows (Farrugia,1997)'
_computing_publication_material 'PLATON (Spek, 2008)'
_computing_structure_refinement 'SHELXL-97 (Sheldrick, 2008)'
_computing_structure_solution 'SHELXS-97 (Sheldrick, 2008)'
_diffrn_ambient_temperature 293(2)
_diffrn_measured_fraction_theta_full 0.997
_diffrn_measured_fraction_theta_max 0.997
_diffrn_measurement_device_type 'CCD area detector'
_diffrn_measurement_method 'phi and omega scans'
_diffrn_radiation_monochromator graphite
_diffrn_radiation_source 'fine-focus sealed tube'
_diffrn_radiation_type MoK\a
_diffrn_radiation_wavelength 0.71073
_diffrn_reflns_av_R_equivalents 0.1134
_diffrn_reflns_av_sigmaI/netI 0.1368
_diffrn_reflns_limit_h_max 11
_diffrn_reflns_limit_h_min -11
_diffrn_reflns_limit_k_max 13
_diffrn_reflns_limit_k_min -13
_diffrn_reflns_limit_l_max 18
_diffrn_reflns_limit_l_min -18
_diffrn_reflns_number 22479
_diffrn_reflns_theta_full 28.34
_diffrn_reflns_theta_max 28.34
_diffrn_reflns_theta_min 2.34
_exptl_absorpt_coefficient_mu 0.085
_exptl_absorpt_correction_T_max 0.9843
_exptl_absorpt_correction_T_min 0.8789
_exptl_absorpt_correction_type multi-scan
_exptl_absorpt_process_details
;
'XPREP' - A PROGRAM DATA PREPARATION & RECIPROCAL 
SPACE EXPLORATION,
Bruker Analytical X-ray Systems, 1997
;
_exptl_crystal_colour yellow
_exptl_crystal_density_diffrn 1.270
_exptl_crystal_density_method 'not measured'
_exptl_crystal_description rectangle
_exptl_crystal_F_000 470
_exptl_crystal_size_max 0.20
_exptl_crystal_size_mid 0.12
_exptl_crystal_size_min 0.10
_refine_diff_density_max 0.365
_refine_diff_density_min -0.258
_refine_diff_density_rms 0.067
_refine_ls_abs_structure_details 'Flack H D (1983), Acta Cryst. A39, 876-881'
_refine_ls_abs_structure_Flack 1.5(19)
_refine_ls_extinction_coef 0.057(8)
_refine_ls_extinction_expression Fc^*^=kFc[1+0.001xFc^2^\l^3^/sin(2\q)]^-1/4^
_refine_ls_extinction_method SHELXL
_refine_ls_goodness_of_fit_ref 1.047
_refine_ls_hydrogen_treatment mixed
_refine_ls_matrix_type full
_refine_ls_number_parameters 316
_refine_ls_number_reflns 5847
_refine_ls_number_restraints 1
_refine_ls_restrained_S_all 1.047
_refine_ls_R_factor_all 0.1038
_refine_ls_R_factor_gt 0.0867
_refine_ls_shift/su_max 0.000
_refine_ls_shift/su_mean 0.000
_refine_ls_structure_factor_coef Fsqd
_refine_ls_weighting_details 'calc w=1/[\s^2^(Fo^2^)+(0.1015P)^2^+0.3581P] where P=(Fo^2^+2Fc^2^)/3'
_refine_ls_weighting_scheme calc
_refine_ls_wR_factor_gt 0.2181
_refine_ls_wR_factor_ref 0.2417
_reflns_number_gt 4735
_reflns_number_total 5847
_reflns_threshold_expression >2\s(I)
_cod_data_source_file c6ra23139j2.cif
_cod_data_source_block PyNO
_cod_depositor_comments
;
The following automatic conversions were performed:

'_symmetry_cell_setting' value 'Monoclinic' changed to 'monoclinic'
according to
/usr/data/users/saulius/crontab/automatic-downloads/rss-feeds/RSC/lib/dictionaries/cif_core.dic
dictionary named 'cif_core.dic' version 2.4.2 from 2011-04-26.

Automatic conversion script
Id: cif_fix_values 4268 2015-11-12 08:31:59Z antanas 
;
_cod_original_sg_symbol_H-M P21
_cod_database_code 7226753

loop_
_symmetry_equiv_pos_as_xyz
'x, y, z'
'-x, y+1/2, -z'

loop_
_atom_site_label
_atom_site_type_symbol
_atom_site_fract_x
_atom_site_fract_y
_atom_site_fract_z
_atom_site_U_iso_or_equiv
_atom_site_adp_type
_atom_site_occupancy
_atom_site_symmetry_multiplicity
_atom_site_calc_flag
_atom_site_refinement_flags
C17 C 0.8388(3) 0.3497(3) 0.8373(2) 0.0307(5) Uani 1 1 d .
C1 C 0.7775(3) 0.2793(3) 0.7451(2) 0.0318(5) Uani 1 1 d .
O2 O 1.1285(2) 0.2789(3) 0.8090(2) 0.0558(7) Uani 1 1 d .
N1 N 0.6982(3) 0.2475(3) 1.0063(2) 0.0402(6) Uani 1 1 d .
C15 C 0.7369(3) 0.2582(3) 0.5680(2) 0.0403(6) Uani 1 1 d .
C14 C 0.8100(3) 0.3241(3) 0.6493(2) 0.0363(6) Uani 1 1 d .
C20 C 0.6408(3) 0.3665(3) 0.9682(2) 0.0357(6) Uani 1 1 d .
C3 C 0.6143(4) 0.1022(4) 0.6783(3) 0.0495(7) Uani 1 1 d .
H3 H 0.5522 0.0276 0.6893 0.059 Uiso 1 1 calc R
C4 C 0.6376(4) 0.1470(4) 0.5825(3) 0.0482(8) Uani 1 1 d .
C2 C 0.6828(3) 0.1678(3) 0.7565(2) 0.0395(6) Uani 1 1 d .
H2 H 0.6650 0.1362 0.8198 0.047 Uiso 1 1 calc R
C16 C 0.7624(4) 0.3040(4) 0.4698(2) 0.0497(8) Uani 1 1 d .
C21 C 0.7078(3) 0.4222(3) 0.88987(19) 0.0305(5) Uani 1 1 d .
C13 C 0.9126(4) 0.4326(4) 0.6290(2) 0.0516(8) Uani 1 1 d .
H13 H 0.9636 0.4753 0.6809 0.062 Uiso 1 1 calc R
C22 C 1.0760(4) 0.2130(4) 0.8867(3) 0.0506(8) Uani 1 1 d .
C19 C 0.8411(3) 0.1979(3) 0.9837(2) 0.0389(6) Uani 1 1 d .
C7 C 0.6844(5) 0.2408(5) 0.3897(3) 0.0674(12) Uani 1 1 d .
C5 C 0.5621(5) 0.0866(5) 0.4991(4) 0.0705(12) Uani 1 1 d .
H5 H 0.4965 0.0138 0.5086 0.085 Uiso 1 1 calc R
C12 C 0.9373(5) 0.4750(5) 0.5348(3) 0.0670(11) Uani 1 1 d .
H12 H 1.0051 0.5457 0.5239 0.080 Uiso 1 1 calc R
C18 C 0.9172(3) 0.2507(3) 0.9067(2) 0.0369(6) Uani 1 1 d .
C11 C 0.8615(5) 0.4134(5) 0.4531(3) 0.0607(10) Uani 1 1 d .
C6 C 0.5838(6) 0.1324(6) 0.4083(3) 0.0813(15) Uani 1 1 d .
H6 H 0.5315 0.0921 0.3559 0.098 Uiso 1 1 calc R
C10 C 0.8812(6) 0.4586(7) 0.3554(3) 0.0810(15) Uani 1 1 d .
H10 H 0.9455 0.5312 0.3427 0.097 Uiso 1 1 calc R
C8 C 0.7091(6) 0.2903(7) 0.2936(3) 0.0815(16) Uani 1 1 d .
H8 H 0.6588 0.2506 0.2401 0.098 Uiso 1 1 calc R
C9 C 0.8050(7) 0.3947(8) 0.2793(3) 0.0874(18) Uani 1 1 d .
H9 H 0.8204 0.4248 0.2154 0.105 Uiso 1 1 calc R
O4 O 0.7653(3) 0.6079(2) 0.7945(2) 0.0528(6) Uani 1 1 d .
C25 C 0.6601(3) 0.5551(3) 0.8529(2) 0.0366(6) Uani 1 1 d .
O3 O 0.5419(3) 0.6127(3) 0.87209(19) 0.0552(6) Uani 1 1 d .
C26 C 0.7436(6) 0.7453(4) 0.7620(4) 0.0747(14) Uani 1 1 d .
C23 C 1.2873(4) 0.2598(5) 0.7835(4) 0.0687(12) Uani 1 1 d .
H23A H 1.3543 0.2885 0.8373 0.082 Uiso 1 1 calc R
H23B H 1.3072 0.1655 0.7702 0.082 Uiso 1 1 calc R
O1 O 1.1565(4) 0.1365(5) 0.9323(3) 0.1128(18) Uani 1 1 d .
C29 C 0.5116(4) 0.4240(4) 1.0258(3) 0.0537(9) Uani 1 1 d .
H29A H 0.4868 0.3639 1.0786 0.081 Uiso 1 1 calc R
H29B H 0.4231 0.4353 0.9835 0.081 Uiso 1 1 calc R
H29C H 0.5418 0.5097 1.0524 0.081 Uiso 1 1 calc R
C28 C 0.8942(5) 0.0882(4) 1.0521(3) 0.0582(9) Uani 1 1 d .
H28A H 0.8160 0.0707 1.0996 0.087 Uiso 1 1 calc R
H28B H 0.9871 0.1158 1.0854 0.087 Uiso 1 1 calc R
H28C H 0.9136 0.0078 1.0150 0.087 Uiso 1 1 calc R
C24 C 1.3149(8) 0.3391(9) 0.6978(8) 0.181(6) Uani 1 1 d .
H24A H 1.4203 0.3292 0.6789 0.272 Uiso 1 1 calc R
H24B H 1.2944 0.4321 0.7118 0.272 Uiso 1 1 calc R
H24C H 1.2485 0.3094 0.6450 0.272 Uiso 1 1 calc R
C27B C 0.7999(13) 0.7604(15) 0.6608(10) 0.092(3) Uiso 0.50 1 d P
C27A C 0.8340(11) 0.8377(12) 0.8382(8) 0.076(2) Uiso 0.50 1 d P
H17 H 0.920(3) 0.409(3) 0.815(2) 0.016(6) Uiso 1 1 d .
H1 H 0.642(4) 0.210(4) 1.050(3) 0.039(9) Uiso 1 1 d .

loop_
_atom_site_aniso_label
_atom_site_aniso_U_11
_atom_site_aniso_U_22
_atom_site_aniso_U_33
_atom_site_aniso_U_23
_atom_site_aniso_U_13
_atom_site_aniso_U_12
C17 0.0321(11) 0.0299(12) 0.0299(12) -0.0015(10) -0.0048(9) 0.0028(10)
C1 0.0339(11) 0.0294(12) 0.0319(13) -0.0070(10) -0.0057(9) 0.0052(10)
O2 0.0402(10) 0.0574(15) 0.0699(17) 0.0079(13) 0.0066(11) 0.0110(10)
N1 0.0475(12) 0.0365(13) 0.0365(12) 0.0099(11) -0.0003(10) 0.0039(10)
C15 0.0438(13) 0.0462(16) 0.0307(13) -0.0079(12) -0.0067(11) 0.0130(12)
C14 0.0387(12) 0.0402(15) 0.0298(13) -0.0039(11) -0.0037(10) 0.0030(11)
C20 0.0449(13) 0.0314(13) 0.0307(13) -0.0004(11) -0.0048(11) 0.0043(11)
C3 0.0515(15) 0.0371(15) 0.060(2) -0.0089(15) -0.0075(14) -0.0056(13)
C4 0.0536(16) 0.0465(17) 0.0440(17) -0.0157(15) -0.0138(14) 0.0076(14)
C2 0.0461(15) 0.0325(14) 0.0398(16) -0.0035(11) -0.0019(12) -0.0019(11)
C16 0.0559(16) 0.061(2) 0.0318(15) -0.0073(14) -0.0089(13) 0.0181(16)
C21 0.0375(11) 0.0258(11) 0.0281(11) -0.0001(9) -0.0043(9) 0.0049(9)
C13 0.0596(17) 0.062(2) 0.0333(15) 0.0002(15) 0.0005(14) -0.0121(17)
C22 0.0455(15) 0.054(2) 0.0520(19) 0.0008(16) -0.0062(14) 0.0145(14)
C19 0.0457(14) 0.0345(14) 0.0363(14) 0.0043(11) -0.0100(11) 0.0037(11)
C7 0.083(2) 0.083(3) 0.0359(17) -0.0172(18) -0.0181(17) 0.035(2)
C5 0.082(3) 0.063(3) 0.066(3) -0.024(2) -0.026(2) -0.001(2)
C12 0.074(2) 0.083(3) 0.044(2) 0.012(2) 0.0045(18) -0.016(2)
C18 0.0396(12) 0.0354(14) 0.0355(13) -0.0026(11) -0.0075(10) 0.0061(10)
C11 0.069(2) 0.082(3) 0.0321(16) 0.0044(18) 0.0025(15) 0.014(2)
C6 0.104(3) 0.086(4) 0.053(2) -0.027(3) -0.038(2) 0.012(3)
C10 0.097(3) 0.103(4) 0.044(2) 0.016(2) 0.010(2) 0.020(3)
C8 0.101(3) 0.107(4) 0.0359(19) -0.012(2) -0.015(2) 0.036(3)
C9 0.106(4) 0.125(5) 0.0313(18) 0.004(2) 0.001(2) 0.033(4)
O4 0.0661(13) 0.0329(11) 0.0598(15) 0.0112(11) 0.0135(12) 0.0138(10)
C25 0.0492(14) 0.0309(13) 0.0295(12) -0.0002(10) -0.0048(11) 0.0066(11)
O3 0.0620(13) 0.0492(13) 0.0547(14) 0.0122(11) 0.0085(11) 0.0234(11)
C26 0.110(3) 0.0360(18) 0.078(3) 0.025(2) 0.022(3) 0.016(2)
C23 0.0472(17) 0.068(3) 0.091(3) 0.005(2) 0.014(2) 0.0098(18)
O1 0.078(2) 0.159(4) 0.102(3) 0.071(3) 0.016(2) 0.067(2)
C29 0.0657(19) 0.0521(19) 0.0437(17) 0.0088(15) 0.0120(16) 0.0148(16)
C28 0.069(2) 0.054(2) 0.051(2) 0.0216(17) -0.0127(16) 0.0147(17)
C24 0.099(4) 0.160(8) 0.288(12) 0.154(9) 0.111(6) 0.066(5)

loop_
_atom_type_symbol
_atom_type_description
_atom_type_scat_dispersion_real
_atom_type_scat_dispersion_imag
_atom_type_scat_source
C C 0.0033 0.0016 'International Tables Vol C Tables 4.2.6.8 and 6.1.1.4'
H H 0.0000 0.0000 'International Tables Vol C Tables 4.2.6.8 and 6.1.1.4'
N N 0.0061 0.0033 'International Tables Vol C Tables 4.2.6.8 and 6.1.1.4'
O O 0.0106 0.0060 'International Tables Vol C Tables 4.2.6.8 and 6.1.1.4'

loop_
_geom_angle_atom_site_label_1
_geom_angle_atom_site_label_2
_geom_angle_atom_site_label_3
_geom_angle
C18 C17 C1 111.3(2)
C18 C17 C21 110.1(2)
C1 C17 C21 110.2(2)
C2 C1 C14 118.8(3)
C2 C1 C17 118.3(3)
C14 C1 C17 122.9(2)
C22 O2 C23 117.9(3)
C19 N1 C20 123.1(3)
C4 C15 C14 121.0(3)
C4 C15 C16 118.7(3)
C14 C15 C16 120.3(3)
C1 C14 C13 123.4(3)
C1 C14 C15 118.6(3)
C13 C14 C15 118.0(3)
C21 C20 N1 119.5(2)
C21 C20 C29 126.7(3)
N1 C20 C29 113.7(3)
C2 C3 C4 120.3(3)
C3 C4 C15 118.4(3)
C3 C4 C5 122.3(4)
C15 C4 C5 119.3(4)
C3 C2 C1 122.8(3)
C11 C16 C7 120.3(4)
C11 C16 C15 119.9(3)
C7 C16 C15 119.7(4)
C20 C21 C25 121.2(2)
C20 C21 C17 120.7(2)
C25 C21 C17 118.1(2)
C12 C13 C14 121.3(4)
O1 C22 O2 121.2(3)
O1 C22 C18 127.7(4)
O2 C22 C18 111.1(3)
C18 C19 N1 119.2(3)
C18 C19 C28 127.7(3)
N1 C19 C28 113.1(3)
C6 C7 C8 122.2(4)
C6 C7 C16 119.3(4)
C8 C7 C16 118.5(5)
C6 C5 C4 121.3(5)
C13 C12 C11 121.4(4)
C19 C18 C22 121.3(3)
C19 C18 C17 120.8(2)
C22 C18 C17 117.8(3)
C16 C11 C10 118.6(4)
C16 C11 C12 119.0(3)
C10 C11 C12 122.4(5)
C5 C6 C7 121.5(4)
C9 C10 C11 119.8(6)
C9 C8 C7 120.2(5)
C8 C9 C10 122.6(5)
C25 O4 C26 117.9(3)
O3 C25 O4 122.5(3)
O3 C25 C21 126.1(3)
O4 C25 C21 111.4(2)
O4 C26 C27B 109.7(6)
O4 C26 C27A 106.6(5)
C27B C26 C27A 112.5(7)
C24 C23 O2 107.2(4)

loop_
_geom_bond_atom_site_label_1
_geom_bond_atom_site_label_2
_geom_bond_distance
C17 C18 1.517(4)
C17 C1 1.524(4)
C17 C21 1.533(3)
C1 C2 1.390(4)
C1 C14 1.408(4)
O2 C22 1.328(5)
O2 C23 1.440(4)
N1 C19 1.375(4)
N1 C20 1.380(4)
C15 C4 1.417(5)
C15 C14 1.426(4)
C15 C16 1.430(4)
C14 C13 1.427(5)
C20 C21 1.340(4)
C20 C29 1.492(4)
C3 C2 1.375(5)
C3 C4 1.393(5)
C4 C5 1.433(5)
C16 C11 1.407(6)
C16 C7 1.419(5)
C21 C25 1.469(4)
C13 C12 1.369(5)
C22 O1 1.199(5)
C22 C18 1.460(4)
C19 C18 1.351(4)
C19 C28 1.500(4)
C7 C6 1.412(8)
C7 C8 1.415(7)
C5 C6 1.332(8)
C12 C11 1.420(6)
C11 C10 1.414(6)
C10 C9 1.375(8)
C8 C9 1.346(9)
O4 C25 1.328(4)
O4 C26 1.446(4)
C25 O3 1.207(4)
C26 C27B 1.474(13)
C26 C27A 1.583(12)
C23 C24 1.430(8)
